data_1561290
loop_
_publ_author_name
'Zhang, Mei-Na'
'Fan, Ting-Ting'
'Wang, Qiu-Shuang'
'Han, Hong-Liang'
'Li, Xia'

_publ_section_title
;
 Zn/Cd/Cu- frameworks constructed by 3,3&#x2032;-diphenyldicarboxylate and
 1,4-bis(1,2,4-triazol-1-yl)butane: Syntheses, structure, luminescence and
 luminescence sensing for metal ion in aqueous medium
;
_journal_name_full 'Journal of Solid State Chemistry'
_journal_page_first 744
_journal_page_last 752
_journal_paper_doi 10.1016/j.jssc.2017.12.005
_journal_volume 258
_journal_year 2018
_chemical_formula_sum 'C18 H14 N3 O4 Zn'
_chemical_formula_weight 401.71
_space_group_IT_number 14
_space_group_name_Hall '-P 2ybc'
_space_group_name_H-M_alt 'P 1 21/c 1'
_symmetry_cell_setting monoclinic
_symmetry_space_group_name_H-M 'P 1 21/c 1'
_atom_sites_solution_hydrogens geom
_atom_sites_solution_primary direct
_atom_sites_solution_secondary difmap
_cell_angle_alpha 90.00
_cell_angle_beta 91.268(4)
_cell_angle_gamma 90.00
_cell_formula_units_Z 4
_cell_length_a 10.788(2)
_cell_length_b 9.803(2)
_cell_length_c 15.462(3)
_cell_measurement_reflns_used 8418
_cell_measurement_temperature 296(2)
_cell_measurement_theta_max 26.83
_cell_measurement_theta_min 3.17
_cell_volume 1634.8(6)
_computing_cell_refinement 'Bruker SMART'
_computing_data_collection 'Bruker SMART'
_computing_data_reduction 'Bruker SMART'
_computing_molecular_graphics 'SHELXL-97 (Sheldrick, 1997)'
_computing_publication_material 'SHELXL-97 (Sheldrick, 1997)'
_computing_structure_refinement 'SHELXL-97 (Sheldrick, 1997)'
_computing_structure_solution 'SHELXS-97 (Sheldrick, 1990)'
_diffrn_ambient_temperature 296(2)
_diffrn_measured_fraction_theta_full 0.997
_diffrn_measured_fraction_theta_max 0.997
_diffrn_measurement_device_type 'Rigaku Saturn724 CCD'
_diffrn_measurement_method 'phi and omega scans'
_diffrn_radiation_monochromator graphite
_diffrn_radiation_source 'fine-focus sealed tube'
_diffrn_radiation_type MoK\a
_diffrn_radiation_wavelength 0.71073
_diffrn_reflns_av_R_equivalents 0.0821
_diffrn_reflns_av_sigmaI/netI 0.1007
_diffrn_reflns_limit_h_max 14
_diffrn_reflns_limit_h_min -12
_diffrn_reflns_limit_k_max 11
_diffrn_reflns_limit_k_min -12
_diffrn_reflns_limit_l_max 20
_diffrn_reflns_limit_l_min -18
_diffrn_reflns_number 11057
_diffrn_reflns_theta_full 27.59
_diffrn_reflns_theta_max 27.59
_diffrn_reflns_theta_min 1.89
_exptl_absorpt_coefficient_mu 1.533
_exptl_absorpt_correction_T_max 0.796
_exptl_absorpt_correction_T_min 0.482
_exptl_absorpt_correction_type multi-scan
_exptl_absorpt_process_details 'SADABS (Sheldrick,1996)'
_exptl_crystal_colour colorless
_exptl_crystal_density_diffrn 1.632
_exptl_crystal_density_method 'not measured'
_exptl_crystal_description block
_exptl_crystal_F_000 1040
_exptl_crystal_size_max 0.21
_exptl_crystal_size_mid 0.20
_exptl_crystal_size_min 0.19
_refine_diff_density_max 0.451
_refine_diff_density_min -0.923
_refine_diff_density_rms 0.092
_refine_ls_extinction_method none
_refine_ls_goodness_of_fit_ref 0.838
_refine_ls_hydrogen_treatment mixed
_refine_ls_matrix_type full
_refine_ls_number_parameters 243
_refine_ls_number_reflns 3769
_refine_ls_number_restraints 0
_refine_ls_restrained_S_all 0.838
_refine_ls_R_factor_all 0.1061
_refine_ls_R_factor_gt 0.0558
_refine_ls_shift/su_max 0.000
_refine_ls_shift/su_mean 0.000
_refine_ls_structure_factor_coef Fsqd
_refine_ls_weighting_details 'calc w=1/[\s^2^(Fo^2^)+(0.1000P)^2^+0.0000P] where P=(Fo^2^+2Fc^2^)/3'
_refine_ls_weighting_scheme calc
_refine_ls_wR_factor_gt 0.1342
_refine_ls_wR_factor_ref 0.1706
_reflns_number_gt 2147
_reflns_number_total 3769
_reflns_threshold_expression >2sigma(I)
_cod_data_source_file JSSC-2018-258-744.cif
_cod_data_source_block 1
_cod_original_sg_symbol_H-M P21/c
_cod_database_code 1561290

loop_
_symmetry_equiv_pos_as_xyz
'x, y, z'
'-x, y+1/2, -z+1/2'
'-x, -y, -z'
'x, -y-1/2, z-1/2'

loop_
_atom_site_label
_atom_site_type_symbol
_atom_site_fract_x
_atom_site_fract_y
_atom_site_fract_z
_atom_site_U_iso_or_equiv
_atom_site_adp_type
_atom_site_occupancy
_atom_site_symmetry_multiplicity
_atom_site_calc_flag
_atom_site_refinement_flags
_atom_site_disorder_assembly
_atom_site_disorder_group
Zn1 Zn 0.94601(5) 0.55898(5) 0.11703(3) 0.0368(2) Uani 1 1 d . . .
O2 O 1.1041(3) 0.6475(4) 0.0871(2) 0.0460(9) Uani 1 1 d . . .
O3 O 1.1529(3) 0.4864(4) -0.0076(2) 0.0406(8) Uani 1 1 d . . .
O4 O 1.7706(4) 0.9361(4) -0.2841(2) 0.0594(11) Uani 1 1 d . . .
O5 O 1.8601(3) 0.7690(4) -0.3528(3) 0.0638(12) Uani 1 1 d . . .
N1 N 0.9763(3) 0.3635(4) 0.1529(2) 0.0362(9) Uani 1 1 d . . .
N2 N 1.0272(4) 0.1508(4) 0.1410(2) 0.0405(10) Uani 1 1 d . . .
C1 C 1.7808(4) 0.8133(6) -0.3008(3) 0.0446(13) Uani 1 1 d . . .
C2 C 1.6994(4) 0.7096(5) -0.2578(3) 0.0385(11) Uani 1 1 d . . .
C3 C 1.6998(4) 0.5748(5) -0.2845(3) 0.0469(13) Uani 1 1 d . . .
H3A H 1.7497 0.5478 -0.3297 0.056 Uiso 1 1 calc R . .
C4 C 1.6254(5) 0.4798(6) -0.2436(3) 0.0483(13) Uani 1 1 d . . .
H4A H 1.6242 0.3896 -0.2621 0.058 Uiso 1 1 calc R . .
C5 C 1.5535(4) 0.5200(5) -0.1756(3) 0.0422(12) Uani 1 1 d . . .
H5A H 1.5043 0.4557 -0.1485 0.051 Uiso 1 1 calc R . .
C6 C 1.6254(4) 0.7491(5) -0.1897(3) 0.0405(12) Uani 1 1 d . . .
H6A H 1.6245 0.8402 -0.1728 0.049 Uiso 1 1 calc R . .
C7 C 1.5524(4) 0.6546(5) -0.1463(3) 0.0371(11) Uani 1 1 d . . .
C8 C 1.4778(4) 0.6958(5) -0.0707(3) 0.0377(11) Uani 1 1 d . . .
C9 C 1.5192(5) 0.7956(5) -0.0125(4) 0.0513(14) Uani 1 1 d . . .
H9A H 1.5954 0.8373 -0.0208 0.062 Uiso 1 1 calc R . .
C10 C 1.4488(5) 0.8337(6) 0.0572(4) 0.0517(14) Uani 1 1 d . . .
H10A H 1.4772 0.9016 0.0947 0.062 Uiso 1 1 calc R . .
C11 C 1.3367(4) 0.7709(5) 0.0711(3) 0.0418(12) Uani 1 1 d . . .
H11A H 1.2891 0.7969 0.1178 0.050 Uiso 1 1 calc R . .
C12 C 1.3654(4) 0.6316(5) -0.0547(3) 0.0360(11) Uani 1 1 d . . .
H12A H 1.3373 0.5628 -0.0916 0.043 Uiso 1 1 calc R . .
C13 C 1.2949(4) 0.6687(5) 0.0154(3) 0.0339(10) Uani 1 1 d . . .
C14 C 1.1761(4) 0.5955(5) 0.0324(3) 0.0366(11) Uani 1 1 d . . .
C15 C 0.9059(5) 0.2812(5) 0.2017(3) 0.0481(13) Uani 1 1 d . . .
H15A H 0.8427 0.3145 0.2358 0.058 Uiso 1 1 calc R . .
N3 N 0.9330(4) 0.1520(5) 0.1976(3) 0.0552(12) Uani 1 1 d . . .
C16 C 1.0510(4) 0.2762(5) 0.1156(3) 0.0421(12) Uani 1 1 d . . .
H16A H 1.1121 0.2998 0.0768 0.051 Uiso 1 1 calc R . .
C17 C 1.0817(6) 0.0216(6) 0.1117(3) 0.0521(14) Uani 1 1 d . . .
H17A H 1.0421 -0.0538 0.1409 0.063 Uiso 1 1 calc R . .
H17B H 1.1692 0.0201 0.1273 0.063 Uiso 1 1 calc R . .
C18 C 1.0664(5) 0.0034(6) 0.0154(4) 0.0510(14) Uani 1 1 d . . .
H18A H 1.109(4) -0.083(5) 0.007(3) 0.033(12) Uiso 1 1 d . . .
H18B H 1.101(6) 0.076(6) -0.018(5) 0.09(2) Uiso 1 1 d . . .

loop_
_atom_site_aniso_label
_atom_site_aniso_U_11
_atom_site_aniso_U_22
_atom_site_aniso_U_33
_atom_site_aniso_U_23
_atom_site_aniso_U_13
_atom_site_aniso_U_12
Zn1 0.0345(3) 0.0333(3) 0.0429(4) -0.0024(2) 0.0126(2) 0.0018(2)
O2 0.0335(17) 0.052(2) 0.054(2) -0.0073(17) 0.0193(16) -0.0017(16)
O3 0.0374(18) 0.043(2) 0.0422(19) 0.0000(16) 0.0071(15) -0.0063(15)
O4 0.066(3) 0.060(3) 0.052(2) 0.0185(19) -0.0027(19) -0.026(2)
O5 0.045(2) 0.075(3) 0.072(3) 0.026(2) 0.026(2) -0.0058(19)
N1 0.037(2) 0.034(2) 0.038(2) 0.0007(17) 0.0070(17) 0.0026(17)
N2 0.055(2) 0.035(2) 0.032(2) -0.0049(17) -0.0007(19) 0.0076(19)
C1 0.034(3) 0.062(4) 0.038(3) 0.021(3) -0.001(2) -0.010(3)
C2 0.022(2) 0.046(3) 0.048(3) 0.015(2) 0.004(2) -0.003(2)
C3 0.035(3) 0.059(4) 0.048(3) 0.011(3) 0.017(2) 0.003(2)
C4 0.044(3) 0.042(3) 0.060(3) 0.008(2) 0.019(3) 0.002(2)
C5 0.032(3) 0.040(3) 0.054(3) 0.014(2) 0.010(2) -0.003(2)
C6 0.031(2) 0.039(3) 0.052(3) 0.007(2) 0.005(2) -0.005(2)
C7 0.026(2) 0.044(3) 0.042(3) 0.009(2) 0.0071(19) -0.004(2)
C8 0.028(2) 0.037(3) 0.049(3) 0.009(2) 0.007(2) 0.000(2)
C9 0.042(3) 0.048(3) 0.064(4) 0.001(3) 0.006(3) -0.012(2)
C10 0.053(3) 0.042(3) 0.061(4) -0.012(3) 0.001(3) -0.013(3)
C11 0.040(3) 0.041(3) 0.045(3) -0.001(2) 0.007(2) 0.002(2)
C12 0.032(2) 0.040(3) 0.036(3) 0.004(2) 0.006(2) -0.001(2)
C13 0.026(2) 0.038(3) 0.038(3) 0.006(2) 0.0033(19) 0.002(2)
C14 0.030(2) 0.045(3) 0.035(3) 0.008(2) 0.006(2) 0.003(2)
C15 0.052(3) 0.040(3) 0.054(3) -0.011(2) 0.025(3) -0.003(2)
N3 0.069(3) 0.040(3) 0.058(3) -0.004(2) 0.022(2) -0.004(2)
C16 0.043(3) 0.035(3) 0.048(3) 0.006(2) 0.008(2) 0.009(2)
C17 0.067(4) 0.042(3) 0.046(3) -0.007(2) -0.009(3) 0.017(3)
C18 0.066(4) 0.043(3) 0.044(3) -0.008(3) 0.000(3) 0.020(3)

loop_
_atom_type_symbol
_atom_type_description
_atom_type_scat_dispersion_real
_atom_type_scat_dispersion_imag
_atom_type_scat_source
C C 0.0033 0.0016 'International Tables Vol C Tables 4.2.6.8 and 6.1.1.4'
H H 0.0000 0.0000 'International Tables Vol C Tables 4.2.6.8 and 6.1.1.4'
N N 0.0061 0.0033 'International Tables Vol C Tables 4.2.6.8 and 6.1.1.4'
O O 0.0106 0.0060 'International Tables Vol C Tables 4.2.6.8 and 6.1.1.4'
Zn Zn 0.2839 1.4301 'International Tables Vol C Tables 4.2.6.8 and 6.1.1.4'

loop_
_geom_angle_atom_site_label_1
_geom_angle_atom_site_label_2
_geom_angle_atom_site_label_3
_geom_angle
_geom_angle_site_symmetry_1
_geom_angle_site_symmetry_3
O2 Zn1 O5 95.25(15) . 4_476
O2 Zn1 N1 110.22(15) . .
O5 Zn1 N1 144.61(16) 4_476 .
O2 Zn1 O3 109.97(14) . 3_765
O5 Zn1 O3 98.22(15) 4_476 3_765
N1 Zn1 O3 95.70(15) . 3_765
O2 Zn1 O4 144.68(13) . 4_476
O5 Zn1 O4 57.82(14) 4_476 4_476
N1 Zn1 O4 88.28(14) . 4_476
O3 Zn1 O4 97.21(13) 3_765 4_476
O2 Zn1 C1 121.23(17) . 4_476
O5 Zn1 C1 29.26(17) 4_476 4_476
N1 Zn1 C1 116.20(17) . 4_476
O3 Zn1 C1 99.40(14) 3_765 4_476
O4 Zn1 C1 28.58(14) 4_476 4_476
C14 O2 Zn1 121.6(3) . .
C14 O3 Zn1 133.8(3) . 3_765
C1 O4 Zn1 79.4(3) . 4_675
C1 O5 Zn1 100.6(4) . 4_675
C16 N1 C15 102.4(4) . .
C16 N1 Zn1 126.4(3) . .
C15 N1 Zn1 129.1(3) . .
C16 N2 N3 109.8(4) . .
C16 N2 C17 129.0(5) . .
N3 N2 C17 121.1(4) . .
O4 C1 O5 122.2(5) . .
O4 C1 C2 120.6(5) . .
O5 C1 C2 117.3(5) . .
O4 C1 Zn1 72.0(3) . 4_675
O5 C1 Zn1 50.1(2) . 4_675
C2 C1 Zn1 167.0(4) . 4_675
C3 C2 C6 119.9(4) . .
C3 C2 C1 120.4(5) . .
C6 C2 C1 119.7(5) . .
C2 C3 C4 119.8(5) . .
C2 C3 H3A 120.1 . .
C4 C3 H3A 120.1 . .
C5 C4 C3 119.8(5) . .
C5 C4 H4A 120.1 . .
C3 C4 H4A 120.1 . .
C4 C5 C7 121.8(4) . .
C4 C5 H5A 119.1 . .
C7 C5 H5A 119.1 . .
C2 C6 C7 121.2(5) . .
C2 C6 H6A 119.4 . .
C7 C6 H6A 119.4 . .
C5 C7 C6 117.5(4) . .
C5 C7 C8 121.3(4) . .
C6 C7 C8 121.1(5) . .
C12 C8 C9 118.0(4) . .
C12 C8 C7 120.3(4) . .
C9 C8 C7 121.7(4) . .
C10 C9 C8 121.2(5) . .
C10 C9 H9A 119.4 . .
C8 C9 H9A 119.4 . .
C11 C10 C9 120.0(5) . .
C11 C10 H10A 120.0 . .
C9 C10 H10A 120.0 . .
C10 C11 C13 119.9(5) . .
C10 C11 H11A 120.0 . .
C13 C11 H11A 120.0 . .
C13 C12 C8 121.0(4) . .
C13 C12 H12A 119.5 . .
C8 C12 H12A 119.5 . .
C12 C13 C11 119.8(4) . .
C12 C13 C14 119.9(4) . .
C11 C13 C14 120.2(4) . .
O3 C14 O2 123.5(4) . .
O3 C14 C13 118.9(4) . .
O2 C14 C13 117.6(4) . .
N3 C15 N1 115.1(4) . .
N3 C15 H15A 122.4 . .
N1 C15 H15A 122.4 . .
C15 N3 N2 102.2(4) . .
N1 C16 N2 110.5(4) . .
N1 C16 H16A 124.8 . .
N2 C16 H16A 124.8 . .
N2 C17 C18 111.8(4) . .
N2 C17 H17A 109.3 . .
C18 C17 H17A 109.3 . .
N2 C17 H17B 109.3 . .
C18 C17 H17B 109.3 . .
H17A C17 H17B 107.9 . .
C18 C18 C17 113.7(6) 3_755 .
C18 C18 H18A 112(3) 3_755 .
C17 C18 H18A 101(3) . .
C18 C18 H18B 104(4) 3_755 .
C17 C18 H18B 114(4) . .
H18A C18 H18B 113(5) . .

loop_
_geom_bond_atom_site_label_1
_geom_bond_atom_site_label_2
_geom_bond_distance
_geom_bond_site_symmetry_2
Zn1 O2 1.978(3) .
Zn1 O5 1.984(4) 4_476
Zn1 N1 2.020(4) .
Zn1 O3 2.030(3) 3_765
Zn1 O4 2.459(4) 4_476
Zn1 C1 2.541(5) 4_476
O2 C14 1.269(5) .
O3 C14 1.257(6) .
O3 Zn1 2.030(3) 3_765
O4 C1 1.237(6) .
O4 Zn1 2.459(4) 4_675
O5 C1 1.263(6) .
O5 Zn1 1.984(4) 4_675
N1 C16 1.317(6) .
N1 C15 1.349(6) .
N2 C16 1.318(6) .
N2 N3 1.356(5) .
N2 C17 1.472(6) .
C1 C2 1.507(6) .
C1 Zn1 2.541(5) 4_675
C2 C3 1.385(7) .
C2 C6 1.390(6) .
C3 C4 1.390(7) .
C3 H3A 0.9300 .
C4 C5 1.378(7) .
C4 H4A 0.9300 .
C5 C7 1.395(7) .
C5 H5A 0.9300 .
C6 C7 1.398(6) .
C6 H6A 0.9300 .
C7 C8 1.489(6) .
C8 C12 1.393(6) .
C8 C9 1.397(7) .
C9 C10 1.384(7) .
C9 H9A 0.9300 .
C10 C11 1.377(6) .
C10 H10A 0.9300 .
C11 C13 1.391(6) .
C11 H11A 0.9300 .
C12 C13 1.386(6) .
C12 H12A 0.9300 .
C13 C14 1.497(6) .
C15 N3 1.302(6) .
C15 H15A 0.9300 .
C16 H16A 0.9300 .
C17 C18 1.505(7) .
C17 H17A 0.9700 .
C17 H17B 0.9700 .
C18 C18 1.500(11) 3_755
C18 H18A 0.98(4) .
C18 H18B 0.95(6) .

loop_
_geom_torsion_atom_site_label_1
_geom_torsion_atom_site_label_2
_geom_torsion_atom_site_label_3
_geom_torsion_atom_site_label_4
_geom_torsion
_geom_torsion_site_symmetry_1
_geom_torsion_site_symmetry_2
_geom_torsion_site_symmetry_3
_geom_torsion_site_symmetry_4
O5 Zn1 O2 C14 -151.6(4) 4_476 . . .
N1 Zn1 O2 C14 53.4(4) . . . .
O3 Zn1 O2 C14 -50.9(4) 3_765 . . .
O4 Zn1 O2 C14 171.0(3) 4_476 . . .
C1 Zn1 O2 C14 -166.0(3) 4_476 . . .
O2 Zn1 N1 C16 -41.9(4) . . . .
O5 Zn1 N1 C16 -175.3(4) 4_476 . . .
O3 Zn1 N1 C16 71.8(4) 3_765 . . .
O4 Zn1 N1 C16 168.9(4) 4_476 . . .
C1 Zn1 N1 C16 175.2(4) 4_476 . . .
O2 Zn1 N1 C15 157.7(4) . . . .
O5 Zn1 N1 C15 24.3(6) 4_476 . . .
O3 Zn1 N1 C15 -88.6(4) 3_765 . . .
O4 Zn1 N1 C15 8.5(4) 4_476 . . .
C1 Zn1 N1 C15 14.8(5) 4_476 . . .
Zn1 O4 C1 O5 -1.9(5) 4_675 . . .
Zn1 O4 C1 C2 176.7(4) 4_675 . . .
Zn1 O5 C1 O4 2.4(6) 4_675 . . .
Zn1 O5 C1 C2 -176.3(3) 4_675 . . .
O4 C1 C2 C3 171.8(5) . . . .
O5 C1 C2 C3 -9.5(7) . . . .
Zn1 C1 C2 C3 -22.2(18) 4_675 . . .
O4 C1 C2 C6 -9.5(7) . . . .
O5 C1 C2 C6 169.2(4) . . . .
Zn1 C1 C2 C6 156.6(13) 4_675 . . .
C6 C2 C3 C4 0.5(7) . . . .
C1 C2 C3 C4 179.3(4) . . . .
C2 C3 C4 C5 -1.2(8) . . . .
C3 C4 C5 C7 0.3(8) . . . .
C3 C2 C6 C7 1.2(7) . . . .
C1 C2 C6 C7 -177.6(4) . . . .
C4 C5 C7 C6 1.4(7) . . . .
C4 C5 C7 C8 -177.8(5) . . . .
C2 C6 C7 C5 -2.1(7) . . . .
C2 C6 C7 C8 177.1(4) . . . .
C5 C7 C8 C12 -33.0(7) . . . .
C6 C7 C8 C12 147.9(5) . . . .
C5 C7 C8 C9 144.9(5) . . . .
C6 C7 C8 C9 -34.3(7) . . . .
C12 C8 C9 C10 -2.4(8) . . . .
C7 C8 C9 C10 179.7(5) . . . .
C8 C9 C10 C11 1.2(8) . . . .
C9 C10 C11 C13 0.5(8) . . . .
C9 C8 C12 C13 2.0(7) . . . .
C7 C8 C12 C13 180.0(4) . . . .
C8 C12 C13 C11 -0.4(7) . . . .
C8 C12 C13 C14 -178.4(4) . . . .
C10 C11 C13 C12 -0.9(7) . . . .
C10 C11 C13 C14 177.1(5) . . . .
Zn1 O3 C14 O2 84.7(6) 3_765 . . .
Zn1 O3 C14 C13 -95.5(5) 3_765 . . .
Zn1 O2 C14 O3 1.0(7) . . . .
Zn1 O2 C14 C13 -178.8(3) . . . .
C12 C13 C14 O3 12.4(7) . . . .
C11 C13 C14 O3 -165.5(4) . . . .
C12 C13 C14 O2 -167.8(4) . . . .
C11 C13 C14 O2 14.3(7) . . . .
C16 N1 C15 N3 0.6(6) . . . .
Zn1 N1 C15 N3 164.6(4) . . . .
N1 C15 N3 N2 -0.7(6) . . . .
C16 N2 N3 C15 0.4(6) . . . .
C17 N2 N3 C15 -175.5(4) . . . .
C15 N1 C16 N2 -0.3(5) . . . .
Zn1 N1 C16 N2 -164.9(3) . . . .
N3 N2 C16 N1 0.0(6) . . . .
C17 N2 C16 N1 175.4(4) . . . .
C16 N2 C17 C18 -56.4(7) . . . .
N3 N2 C17 C18 118.6(6) . . . .
N2 C17 C18 C18 -62.1(9) . . . 3_755
